data_4081369
loop_
_publ_author_name
'Frutos-Pedre Roberto'
'Gonz\'alez-Herrero, Pablo'
'Vicente, Jos\'e'
'Jones, Peter G.'

_publ_section_title
;
 Reactivity of Ortho-Palladated Benzamides toward CO, Isocyanides, and
 Alkynes. Synthesis of Functionalized Isoindolin-1-ones and
 4,5-Disubstituted Benzo[c]azepine-1,3-diones
;
_journal_issue 16
_journal_name_full Organometallics
_journal_page_first 4664
_journal_paper_doi 10.1021/om4006406
_journal_volume 32
_journal_year 2013
_chemical_formula_sum 'C20 H19 N O5'
_chemical_formula_weight 353.36
_chemical_name_systematic
; 
 ? 
;
_space_group_IT_number 2
_symmetry_cell_setting triclinic
_symmetry_space_group_name_Hall '-P 1'
_symmetry_space_group_name_H-M 'P -1'
_atom_sites_solution_hydrogens geom
_atom_sites_solution_primary direct
_atom_sites_solution_secondary difmap
_audit_creation_method SHELXL-97
_cell_angle_alpha 99.440(2)
_cell_angle_beta 96.959(2)
_cell_angle_gamma 96.003(2)
_cell_formula_units_Z 4
_cell_length_a 8.5887(2)
_cell_length_b 13.2148(4)
_cell_length_c 15.8792(4)
_cell_measurement_reflns_used 11667
_cell_measurement_temperature 100(2)
_cell_measurement_theta_max 28.3680
_cell_measurement_theta_min 2.5780
_cell_volume 1750.44(8)
_computing_cell_refinement
; 
CrysAlisPro, Agilent Technologies, 
Version 1.171.36.28 (release 01-02-2013 CrysAlis171 .NET) 
(compiled Feb  1 2013,16:14:44) 
;
_computing_data_collection
; 
CrysAlisPro, Agilent Technologies, 
Version 1.171.36.28 (release 01-02-2013 CrysAlis171 .NET) 
(compiled Feb  1 2013,16:14:44) 
;
_computing_data_reduction
; 
CrysAlisPro, Agilent Technologies, 
Version 1.171.36.28 (release 01-02-2013 CrysAlis171 .NET) 
(compiled Feb  1 2013,16:14:44) 
;
_computing_molecular_graphics 'Siemens XP'
_computing_publication_material SHELXL-97
_computing_structure_refinement 'SHELXL-97 (Sheldrick, 1997)'
_computing_structure_solution 'SHELXS-97 (Sheldrick, 1990)'
_diffrn_ambient_temperature 100(2)
_diffrn_detector_area_resol_mean 16.1419
_diffrn_measured_fraction_theta_full 0.982
_diffrn_measured_fraction_theta_max 0.982
_diffrn_measurement_device_type 'Oxford Diffraction Xcalibur, Eos'
_diffrn_measurement_method \w-scan
_diffrn_radiation_monochromator graphite
_diffrn_radiation_source 'Enhance (Mo) X-ray Source'
_diffrn_radiation_type MoK\a
_diffrn_radiation_wavelength 0.71073
_diffrn_reflns_av_R_equivalents 0.0507
_diffrn_reflns_av_sigmaI/netI 0.0393
_diffrn_reflns_limit_h_max 11
_diffrn_reflns_limit_h_min -12
_diffrn_reflns_limit_k_max 18
_diffrn_reflns_limit_k_min -18
_diffrn_reflns_limit_l_max 22
_diffrn_reflns_limit_l_min -22
_diffrn_reflns_number 74445
_diffrn_reflns_theta_full 30.03
_diffrn_reflns_theta_max 30.03
_diffrn_reflns_theta_min 2.22
_exptl_absorpt_coefficient_mu 0.097
_exptl_absorpt_correction_type none
_exptl_crystal_colour colourless
_exptl_crystal_density_diffrn 1.341
_exptl_crystal_density_meas ?
_exptl_crystal_density_method 'not measured'
_exptl_crystal_description tablet
_exptl_crystal_F_000 744
_exptl_crystal_size_max 0.40
_exptl_crystal_size_mid 0.30
_exptl_crystal_size_min 0.10
_refine_diff_density_max 0.396
_refine_diff_density_min -0.238
_refine_diff_density_rms 0.051
_refine_ls_extinction_method none
_refine_ls_goodness_of_fit_ref 1.027
_refine_ls_hydrogen_treatment constr
_refine_ls_matrix_type full
_refine_ls_number_parameters 475
_refine_ls_number_reflns 10049
_refine_ls_number_restraints 0
_refine_ls_restrained_S_all 1.027
_refine_ls_R_factor_all 0.0682
_refine_ls_R_factor_gt 0.0443
_refine_ls_shift/su_max 0.002
_refine_ls_shift/su_mean 0.000
_refine_ls_structure_factor_coef Fsqd
_refine_ls_weighting_details 'calc w=1/[\s^2^(Fo^2^)+(0.0417P)^2^+0.6600P] where P=(Fo^2^+2Fc^2^)/3'
_refine_ls_weighting_scheme calc
_refine_ls_wR_factor_gt 0.0958
_refine_ls_wR_factor_ref 0.1085
_reflns_number_gt 7492
_reflns_number_total 10049
_reflns_threshold_expression >2sigma(I)
_cod_data_source_file om4006406_si_002.cif
_cod_data_source_block rafles
_cod_depositor_comments
;
The following automatic conversions were performed:

'_exptl_crystal_density_meas' value 'not measured' was changed to '?'
- the value is perceived as not measured.

Automatic conversion script
Id: cif_fix_values 3008 2015-01-20 13:52:24Z robertas 
;
_cod_original_cell_volume 1750.45(8)
_cod_database_code 4081369

loop_
_symmetry_equiv_pos_as_xyz
'x, y, z'
'-x, -y, -z'

loop_
_atom_site_label
_atom_site_type_symbol
_atom_site_fract_x
_atom_site_fract_y
_atom_site_fract_z
_atom_site_U_iso_or_equiv
_atom_site_adp_type
_atom_site_occupancy
_atom_site_symmetry_multiplicity
_atom_site_calc_flag
_atom_site_refinement_flags
O1 O 0.36674(11) 0.18722(8) 0.45460(6) 0.0233(2) Uani 1 1 d .
O2 O 0.80309(11) 0.16456(7) 0.15928(6) 0.0237(2) Uani 1 1 d .
O3 O 0.88597(10) 0.02074(7) 0.19595(6) 0.0205(2) Uani 1 1 d .
O4 O 0.89527(11) 0.14997(8) 0.37619(6) 0.0264(2) Uani 1 1 d .
O5 O 0.70200(11) 0.03456(7) 0.40045(6) 0.0219(2) Uani 1 1 d .
C1 C 0.54674(14) 0.15585(9) 0.26261(8) 0.0137(2) Uani 1 1 d .
N2 N 0.43541(12) 0.12608(8) 0.32181(7) 0.0158(2) Uani 1 1 d .
C2 C 0.34168(15) 0.02579(10) 0.31024(8) 0.0194(3) Uani 1 1 d .
H2A H 0.3998 -0.0198 0.3415 0.029 Uiso 1 1 calc R
H2B H 0.3204 -0.0044 0.2487 0.029 Uiso 1 1 calc R
H2C H 0.2414 0.0338 0.3326 0.029 Uiso 1 1 calc R
C3 C 0.44076(14) 0.19776(10) 0.39437(8) 0.0170(2) Uani 1 1 d .
C3A C 0.54829(14) 0.28847(10) 0.38450(8) 0.0169(2) Uani 1 1 d .
C4 C 0.58280(16) 0.38400(11) 0.43844(9) 0.0224(3) Uani 1 1 d .
H4 H 0.5401 0.3971 0.4911 0.027 Uiso 1 1 calc R
C5 C 0.68153(17) 0.45984(11) 0.41317(10) 0.0258(3) Uani 1 1 d .
H5 H 0.7082 0.5259 0.4490 0.031 Uiso 1 1 calc R
C6 C 0.74189(16) 0.43954(10) 0.33531(10) 0.0239(3) Uani 1 1 d .
H6 H 0.8083 0.4926 0.3185 0.029 Uiso 1 1 calc R
C7 C 0.70690(15) 0.34309(10) 0.28151(9) 0.0197(3) Uani 1 1 d .
H7 H 0.7487 0.3299 0.2286 0.024 Uiso 1 1 calc R
C7A C 0.60914(14) 0.26675(9) 0.30735(8) 0.0155(2) Uani 1 1 d .
C8 C 0.67715(14) 0.08159(9) 0.26339(7) 0.0134(2) Uani 1 1 d .
H8 H 0.6232 0.0089 0.2478 0.016 Uiso 1 1 calc R
C9 C 0.79352(14) 0.09627(9) 0.20021(8) 0.0154(2) Uani 1 1 d .
C10 C 1.00975(16) 0.03090(12) 0.14235(9) 0.0245(3) Uani 1 1 d .
H10A H 0.9638 0.0420 0.0855 0.037 Uiso 1 1 calc R
H10B H 1.0607 -0.0324 0.1357 0.037 Uiso 1 1 calc R
H10C H 1.0885 0.0899 0.1695 0.037 Uiso 1 1 calc R
C11 C 0.77329(14) 0.09423(9) 0.35257(8) 0.0155(2) Uani 1 1 d .
C12 C 0.77781(19) 0.04286(12) 0.48839(9) 0.0291(3) Uani 1 1 d .
H12A H 0.8921 0.0433 0.4890 0.044 Uiso 1 1 calc R
H12B H 0.7357 -0.0163 0.5125 0.044 Uiso 1 1 calc R
H12C H 0.7569 0.1071 0.5231 0.044 Uiso 1 1 calc R
C21 C 0.45587(14) 0.14790(9) 0.17198(8) 0.0147(2) Uani 1 1 d .
C22 C 0.39238(15) 0.23347(10) 0.14820(9) 0.0194(3) Uani 1 1 d .
H22 H 0.4080 0.2970 0.1879 0.023 Uiso 1 1 calc R
C23 C 0.30635(17) 0.22699(11) 0.06706(9) 0.0245(3) Uani 1 1 d .
H23 H 0.2650 0.2863 0.0514 0.029 Uiso 1 1 calc R
C24 C 0.28074(16) 0.13460(11) 0.00909(9) 0.0227(3) Uani 1 1 d .
H24 H 0.2233 0.1305 -0.0466 0.027 Uiso 1 1 calc R
C25 C 0.33931(15) 0.04822(10) 0.03277(8) 0.0189(3) Uani 1 1 d .
H25 H 0.3193 -0.0158 -0.0063 0.023 Uiso 1 1 calc R
C26 C 0.42761(15) 0.05450(10) 0.11358(8) 0.0166(2) Uani 1 1 d .
H26 H 0.4687 -0.0050 0.1290 0.020 Uiso 1 1 calc R
O1' O 0.54550(11) 0.84496(7) 0.19557(6) 0.0232(2) Uani 1 1 d .
O2' O 0.04556(11) 0.46067(8) 0.21603(6) 0.0233(2) Uani 1 1 d .
O3' O 0.23415(11) 0.40779(7) 0.30342(7) 0.0240(2) Uani 1 1 d .
O4' O 0.34773(12) 0.46649(8) 0.11496(7) 0.0281(2) Uani 1 1 d .
O5' O 0.54509(12) 0.57885(8) 0.19535(8) 0.0337(3) Uani 1 1 d .
C1' C 0.24674(14) 0.66620(9) 0.24547(8) 0.0143(2) Uani 1 1 d .
N2' N 0.38579(12) 0.74700(8) 0.26603(7) 0.0160(2) Uani 1 1 d .
C2' C 0.48619(15) 0.76815(11) 0.34875(9) 0.0215(3) Uani 1 1 d .
H2'1 H 0.5534 0.7130 0.3523 0.032 Uiso 1 1 calc R
H2'2 H 0.4202 0.7712 0.3951 0.032 Uiso 1 1 calc R
H2'3 H 0.5528 0.8345 0.3547 0.032 Uiso 1 1 calc R
C3' C 0.42744(15) 0.78414(9) 0.19579(8) 0.0175(2) Uani 1 1 d .
C3A' C 0.30230(15) 0.73838(9) 0.12303(8) 0.0176(2) Uani 1 1 d .
C4' C 0.28637(18) 0.75376(10) 0.03809(9) 0.0243(3) Uani 1 1 d .
H4' H 0.3630 0.7984 0.0187 0.029 Uiso 1 1 calc R
C5' C 0.15477(19) 0.70174(11) -0.01745(9) 0.0270(3) Uani 1 1 d .
H5' H 0.1406 0.7107 -0.0759 0.032 Uiso 1 1 calc R
C6' C 0.04330(17) 0.63645(10) 0.01163(9) 0.0223(3) Uani 1 1 d .
H6' H -0.0468 0.6024 -0.0272 0.027 Uiso 1 1 calc R
C7' C 0.06107(15) 0.62013(10) 0.09634(8) 0.0174(2) Uani 1 1 d .
H7' H -0.0147 0.5749 0.1157 0.021 Uiso 1 1 calc R
C7A' C 0.19270(14) 0.67189(9) 0.15178(8) 0.0151(2) Uani 1 1 d .
C8' C 0.30747(14) 0.55971(9) 0.25334(8) 0.0159(2) Uani 1 1 d .
H8' H 0.3813 0.5692 0.3086 0.019 Uiso 1 1 calc R
C9' C 0.17760(15) 0.47204(10) 0.25366(8) 0.0169(2) Uani 1 1 d .
C10' C 0.12300(18) 0.31940(12) 0.30933(12) 0.0324(4) Uani 1 1 d .
H10D H 0.0314 0.3436 0.3340 0.049 Uiso 1 1 calc R
H10E H 0.1746 0.2766 0.3464 0.049 Uiso 1 1 calc R
H10F H 0.0879 0.2783 0.2516 0.049 Uiso 1 1 calc R
C11' C 0.39974(15) 0.52731(10) 0.17940(9) 0.0199(3) Uani 1 1 d .
C12' C 0.6395(2) 0.56204(16) 0.12557(16) 0.0595(6) Uani 1 1 d .
H12D H 0.6624 0.4903 0.1167 0.089 Uiso 1 1 calc R
H12E H 0.7389 0.6089 0.1404 0.089 Uiso 1 1 calc R
H12F H 0.5808 0.5757 0.0726 0.089 Uiso 1 1 calc R
C21' C 0.12569(14) 0.69300(10) 0.30583(8) 0.0169(2) Uani 1 1 d .
C22' C 0.01841(16) 0.76067(11) 0.28591(9) 0.0226(3) Uani 1 1 d .
H22' H 0.0191 0.7875 0.2340 0.027 Uiso 1 1 calc R
C23' C -0.08956(17) 0.78943(12) 0.34108(10) 0.0298(3) Uani 1 1 d .
H23' H -0.1633 0.8346 0.3262 0.036 Uiso 1 1 calc R
C24' C -0.08987(17) 0.75231(12) 0.41782(10) 0.0301(3) Uani 1 1 d .
H24' H -0.1634 0.7721 0.4556 0.036 Uiso 1 1 calc R
C25' C 0.01729(17) 0.68647(12) 0.43894(9) 0.0269(3) Uani 1 1 d .
H25' H 0.0181 0.6615 0.4918 0.032 Uiso 1 1 calc R
C26' C 0.12422(16) 0.65646(11) 0.38324(8) 0.0209(3) Uani 1 1 d .
H26' H 0.1968 0.6106 0.3982 0.025 Uiso 1 1 calc R

loop_
_atom_site_aniso_label
_atom_site_aniso_U_11
_atom_site_aniso_U_22
_atom_site_aniso_U_33
_atom_site_aniso_U_23
_atom_site_aniso_U_13
_atom_site_aniso_U_12
O1 0.0238(5) 0.0310(5) 0.0170(4) 0.0039(4) 0.0090(4) 0.0054(4)
O2 0.0274(5) 0.0225(5) 0.0257(5) 0.0103(4) 0.0123(4) 0.0047(4)
O3 0.0181(4) 0.0228(5) 0.0230(5) 0.0048(4) 0.0089(4) 0.0062(4)
O4 0.0229(5) 0.0326(5) 0.0203(5) 0.0056(4) -0.0017(4) -0.0091(4)
O5 0.0229(5) 0.0266(5) 0.0163(4) 0.0101(4) 0.0007(4) -0.0032(4)
C1 0.0141(5) 0.0144(5) 0.0130(5) 0.0030(4) 0.0035(4) 0.0010(4)
N2 0.0150(5) 0.0177(5) 0.0152(5) 0.0030(4) 0.0055(4) 0.0006(4)
C2 0.0183(6) 0.0206(6) 0.0193(6) 0.0044(5) 0.0051(5) -0.0017(5)
C3 0.0148(6) 0.0219(6) 0.0151(6) 0.0034(5) 0.0023(4) 0.0058(5)
C3A 0.0158(6) 0.0190(6) 0.0157(6) 0.0017(5) 0.0014(5) 0.0045(5)
C4 0.0209(6) 0.0247(7) 0.0195(6) -0.0031(5) 0.0023(5) 0.0056(5)
C5 0.0239(7) 0.0182(6) 0.0312(7) -0.0051(6) 0.0010(6) 0.0024(5)
C6 0.0206(6) 0.0171(6) 0.0325(7) 0.0022(5) 0.0037(6) -0.0009(5)
C7 0.0187(6) 0.0180(6) 0.0222(6) 0.0025(5) 0.0050(5) 0.0016(5)
C7A 0.0147(5) 0.0156(6) 0.0156(6) 0.0010(5) 0.0013(4) 0.0032(4)
C8 0.0137(5) 0.0134(5) 0.0132(5) 0.0030(4) 0.0029(4) 0.0001(4)
C9 0.0144(6) 0.0160(6) 0.0142(5) 0.0003(4) 0.0017(4) -0.0003(4)
C10 0.0165(6) 0.0308(7) 0.0260(7) 0.0002(6) 0.0091(5) 0.0026(5)
C11 0.0165(6) 0.0152(6) 0.0153(6) 0.0029(4) 0.0035(4) 0.0026(5)
C12 0.0363(8) 0.0349(8) 0.0154(6) 0.0105(6) -0.0017(6) -0.0027(7)
C21 0.0138(5) 0.0167(6) 0.0139(5) 0.0036(4) 0.0031(4) 0.0011(4)
C22 0.0209(6) 0.0158(6) 0.0209(6) 0.0018(5) 0.0011(5) 0.0034(5)
C23 0.0263(7) 0.0201(6) 0.0267(7) 0.0069(5) -0.0032(6) 0.0045(5)
C24 0.0220(6) 0.0270(7) 0.0175(6) 0.0046(5) -0.0028(5) 0.0014(5)
C25 0.0191(6) 0.0205(6) 0.0157(6) -0.0005(5) 0.0029(5) 0.0019(5)
C26 0.0174(6) 0.0159(6) 0.0169(6) 0.0025(5) 0.0037(5) 0.0029(5)
O1' 0.0222(5) 0.0167(4) 0.0304(5) 0.0029(4) 0.0093(4) -0.0036(4)
O2' 0.0186(5) 0.0257(5) 0.0246(5) 0.0095(4) -0.0017(4) -0.0043(4)
O3' 0.0177(4) 0.0205(5) 0.0370(6) 0.0151(4) 0.0036(4) 0.0015(4)
O4' 0.0324(6) 0.0210(5) 0.0316(6) 0.0004(4) 0.0135(4) 0.0032(4)
O5' 0.0182(5) 0.0315(6) 0.0514(7) -0.0001(5) 0.0169(5) 0.0010(4)
C1' 0.0121(5) 0.0137(5) 0.0165(6) 0.0021(4) 0.0022(4) 0.0005(4)
N2' 0.0136(5) 0.0155(5) 0.0181(5) 0.0024(4) 0.0019(4) -0.0013(4)
C2' 0.0171(6) 0.0225(6) 0.0224(6) 0.0027(5) -0.0011(5) -0.0021(5)
C3' 0.0190(6) 0.0110(5) 0.0233(6) 0.0020(5) 0.0066(5) 0.0028(5)
C3A' 0.0202(6) 0.0132(6) 0.0203(6) 0.0037(5) 0.0053(5) 0.0027(5)
C4' 0.0340(8) 0.0175(6) 0.0231(7) 0.0072(5) 0.0081(6) 0.0001(6)
C5' 0.0421(9) 0.0221(7) 0.0177(6) 0.0073(5) 0.0032(6) 0.0034(6)
C6' 0.0272(7) 0.0187(6) 0.0198(6) 0.0029(5) -0.0018(5) 0.0041(5)
C7' 0.0176(6) 0.0169(6) 0.0179(6) 0.0033(5) 0.0019(5) 0.0032(5)
C7A' 0.0162(6) 0.0137(5) 0.0167(6) 0.0039(4) 0.0039(5) 0.0050(4)
C8' 0.0142(6) 0.0159(6) 0.0181(6) 0.0052(5) 0.0020(4) 0.0010(4)
C9' 0.0183(6) 0.0155(6) 0.0180(6) 0.0032(5) 0.0063(5) 0.0019(5)
C10' 0.0230(7) 0.0244(7) 0.0550(10) 0.0226(7) 0.0075(7) 0.0003(6)
C11' 0.0184(6) 0.0145(6) 0.0303(7) 0.0082(5) 0.0084(5) 0.0051(5)
C12' 0.0390(10) 0.0503(12) 0.0902(17) -0.0078(11) 0.0473(11) -0.0021(9)
C21' 0.0134(5) 0.0190(6) 0.0164(6) -0.0009(5) 0.0027(4) -0.0010(5)
C22' 0.0193(6) 0.0257(7) 0.0233(7) 0.0026(5) 0.0050(5) 0.0051(5)
C23' 0.0201(7) 0.0346(8) 0.0337(8) -0.0022(6) 0.0065(6) 0.0085(6)
C24' 0.0192(7) 0.0392(9) 0.0276(7) -0.0083(6) 0.0104(6) -0.0022(6)
C25' 0.0267(7) 0.0330(8) 0.0174(6) -0.0019(6) 0.0072(5) -0.0073(6)
C26' 0.0207(6) 0.0235(7) 0.0173(6) 0.0015(5) 0.0041(5) -0.0009(5)

loop_
_atom_type_symbol
_atom_type_description
_atom_type_scat_dispersion_real
_atom_type_scat_dispersion_imag
_atom_type_scat_source
C C 0.0033 0.0016 'International Tables Vol C Tables 4.2.6.8 and 6.1.1.4'
H H 0.0000 0.0000 'International Tables Vol C Tables 4.2.6.8 and 6.1.1.4'
N N 0.0061 0.0033 'International Tables Vol C Tables 4.2.6.8 and 6.1.1.4'
O O 0.0106 0.0060 'International Tables Vol C Tables 4.2.6.8 and 6.1.1.4'

loop_
_geom_angle_atom_site_label_1
_geom_angle_atom_site_label_2
_geom_angle_atom_site_label_3
_geom_angle
C9 O3 C10 115.05(10)
C11 O5 C12 115.98(10)
N2 C1 C7A 100.41(9)
N2 C1 C21 109.52(9)
C7A C1 C21 113.89(10)
N2 C1 C8 107.48(9)
C7A C1 C8 112.89(10)
C21 C1 C8 111.81(10)
C3 N2 C2 121.38(10)
C3 N2 C1 113.92(10)
C2 N2 C1 124.33(10)
O1 C3 N2 125.31(12)
O1 C3 C3A 128.18(12)
N2 C3 C3A 106.50(10)
C4 C3A C7A 122.47(12)
C4 C3A C3 128.28(12)
C7A C3A C3 109.18(11)
C3A C4 C5 117.89(12)
C4 C5 C6 120.26(12)
C5 C6 C7 121.48(13)
C7A C7 C6 118.20(12)
C3A C7A C7 119.69(12)
C3A C7A C1 109.59(10)
C7 C7A C1 130.69(11)
C9 C8 C11 107.22(10)
C9 C8 C1 114.06(10)
C11 C8 C1 111.59(10)
O2 C9 O3 123.83(11)
O2 C9 C8 126.06(12)
O3 C9 C8 110.11(10)
O4 C11 O5 124.94(12)
O4 C11 C8 124.67(11)
O5 C11 C8 110.39(10)
C22 C21 C26 118.64(11)
C22 C21 C1 119.95(11)
C26 C21 C1 121.31(11)
C23 C22 C21 120.75(12)
C24 C23 C22 120.27(13)
C25 C24 C23 119.57(12)
C24 C25 C26 120.47(12)
C25 C26 C21 120.26(12)
C9' O3' C10' 115.16(10)
C11' O5' C12' 115.31(13)
N2' C1' C7A' 100.93(9)
N2' C1' C21' 109.70(10)
C7A' C1' C21' 114.16(10)
N2' C1' C8' 107.68(9)
C7A' C1' C8' 110.87(10)
C21' C1' C8' 112.68(10)
C3' N2' C2' 122.81(10)
C3' N2' C1' 113.43(10)
C2' N2' C1' 122.57(10)
O1' C3' N2' 125.24(12)
O1' C3' C3A' 128.24(12)
N2' C3' C3A' 106.52(10)
C7A' C3A' C4' 121.70(12)
C7A' C3A' C3' 108.83(11)
C4' C3A' C3' 129.47(12)
C5' C4' C3A' 117.73(12)
C4' C5' C6' 120.65(13)
C7' C6' C5' 121.38(13)
C7A' C7' C6' 117.97(12)
C7' C7A' C3A' 120.56(12)
C7' C7A' C1' 129.82(11)
C3A' C7A' C1' 109.58(10)
C9' C8' C11' 108.33(10)
C9' C8' C1' 114.46(10)
C11' C8' C1' 109.77(10)
O2' C9' O3' 124.46(11)
O2' C9' C8' 126.57(12)
O3' C9' C8' 108.97(10)
O4' C11' O5' 124.79(13)
O4' C11' C8' 124.95(12)
O5' C11' C8' 110.23(11)
C26' C21' C22' 118.37(12)
C26' C21' C1' 122.04(12)
C22' C21' C1' 119.49(11)
C23' C22' C21' 120.86(13)
C24' C23' C22' 120.13(14)
C25' C24' C23' 119.60(13)
C24' C25' C26' 120.38(14)
C25' C26' C21' 120.65(13)

loop_
_geom_bond_atom_site_label_1
_geom_bond_atom_site_label_2
_geom_bond_distance
O1 C3 1.2290(15)
O2 C9 1.1972(15)
O3 C9 1.3372(15)
O3 C10 1.4490(15)
O4 C11 1.1973(15)
O5 C11 1.3353(15)
O5 C12 1.4494(16)
C1 N2 1.4877(15)
C1 C7A 1.5303(17)
C1 C21 1.5337(17)
C1 C8 1.5646(17)
N2 C3 1.3591(16)
N2 C2 1.4489(16)
C3 C3A 1.4763(18)
C3A C4 1.3859(18)
C3A C7A 1.3883(17)
C4 C5 1.386(2)
C5 C6 1.395(2)
C6 C7 1.3948(18)
C7 C7A 1.3903(17)
C8 C9 1.5196(16)
C8 C11 1.5250(17)
C21 C22 1.3921(18)
C21 C26 1.3962(17)
C22 C23 1.3904(19)
C23 C24 1.3830(19)
C24 C25 1.3829(19)
C25 C26 1.3946(18)
O1' C3' 1.2270(15)
O2' C9' 1.1985(15)
O3' C9' 1.3396(16)
O3' C10' 1.4522(16)
O4' C11' 1.1988(17)
O5' C11' 1.3324(16)
O5' C12' 1.452(2)
C1' N2' 1.4823(15)
C1' C7A' 1.5202(17)
C1' C21' 1.5271(17)
C1' C8' 1.5696(17)
N2' C3' 1.3610(16)
N2' C2' 1.4497(16)
C3' C3A' 1.4798(18)
C3A' C7A' 1.3890(17)
C3A' C4' 1.3892(18)
C4' C5' 1.387(2)
C5' C6' 1.393(2)
C6' C7' 1.3897(18)
C7' C7A' 1.3859(17)
C8' C9' 1.5229(17)
C8' C11' 1.5236(18)
C21' C26' 1.3935(18)
C21' C22' 1.3940(19)
C22' C23' 1.3903(19)
C23' C24' 1.386(2)
C24' C25' 1.380(2)
C25' C26' 1.3932(19)

loop_
_geom_torsion_atom_site_label_1
_geom_torsion_atom_site_label_2
_geom_torsion_atom_site_label_3
_geom_torsion_atom_site_label_4
_geom_torsion
C7A C1 N2 C3 -6.55(13)
C21 C1 N2 C3 -126.69(11)
C8 C1 N2 C3 111.65(11)
C7A C1 N2 C2 -179.68(11)
C21 C1 N2 C2 60.18(15)
C8 C1 N2 C2 -61.48(14)
C2 N2 C3 O1 -2.0(2)
C1 N2 C3 O1 -175.37(12)
C2 N2 C3 C3A 179.12(11)
C1 N2 C3 C3A 5.76(14)
O1 C3 C3A C4 -4.1(2)
N2 C3 C3A C4 174.76(13)
O1 C3 C3A C7A 178.91(13)
N2 C3 C3A C7A -2.26(14)
C7A C3A C4 C5 0.2(2)
C3 C3A C4 C5 -176.43(13)
C3A C4 C5 C6 0.6(2)
C4 C5 C6 C7 -0.8(2)
C5 C6 C7 C7A 0.1(2)
C4 C3A C7A C7 -0.89(19)
C3 C3A C7A C7 176.34(11)
C4 C3A C7A C1 -179.09(12)
C3 C3A C7A C1 -1.87(14)
C6 C7 C7A C3A 0.68(19)
C6 C7 C7A C1 178.45(13)
N2 C1 C7A C3A 4.81(13)
C21 C1 C7A C3A 121.74(11)
C8 C1 C7A C3A -109.35(11)
N2 C1 C7A C7 -173.13(13)
C21 C1 C7A C7 -56.20(17)
C8 C1 C7A C7 72.71(16)
N2 C1 C8 C9 175.30(9)
C7A C1 C8 C9 -74.90(13)
C21 C1 C8 C9 55.08(13)
N2 C1 C8 C11 -63.00(12)
C7A C1 C8 C11 46.79(13)
C21 C1 C8 C11 176.77(9)
C10 O3 C9 O2 4.57(18)
C10 O3 C9 C8 -175.64(10)
C11 C8 C9 O2 -115.36(14)
C1 C8 C9 O2 8.71(17)
C11 C8 C9 O3 64.85(12)
C1 C8 C9 O3 -171.08(10)
C12 O5 C11 O4 2.58(19)
C12 O5 C11 C8 -177.30(11)
C9 C8 C11 O4 31.93(17)
C1 C8 C11 O4 -93.64(15)
C9 C8 C11 O5 -148.19(10)
C1 C8 C11 O5 86.24(12)
N2 C1 C21 C22 90.77(13)
C7A C1 C21 C22 -20.74(15)
C8 C1 C21 C22 -150.20(11)
N2 C1 C21 C26 -85.76(13)
C7A C1 C21 C26 162.73(11)
C8 C1 C21 C26 33.27(15)
C26 C21 C22 C23 -1.80(19)
C1 C21 C22 C23 -178.42(12)
C21 C22 C23 C24 0.9(2)
C22 C23 C24 C25 0.9(2)
C23 C24 C25 C26 -1.8(2)
C24 C25 C26 C21 0.93(19)
C22 C21 C26 C25 0.88(18)
C1 C21 C26 C25 177.45(11)
C7A' C1' N2' C3' -8.74(13)
C21' C1' N2' C3' -129.53(11)
C8' C1' N2' C3' 107.52(11)
C7A' C1' N2' C2' -176.54(11)
C21' C1' N2' C2' 62.66(15)
C8' C1' N2' C2' -60.29(14)
C2' N2' C3' O1' -6.0(2)
C1' N2' C3' O1' -173.80(12)
C2' N2' C3' C3A' 175.00(11)
C1' N2' C3' C3A' 7.22(14)
O1' C3' C3A' C7A' 178.75(13)
N2' C3' C3A' C7A' -2.32(14)
O1' C3' C3A' C4' -1.0(2)
N2' C3' C3A' C4' 177.91(13)
C7A' C3A' C4' C5' 1.2(2)
C3' C3A' C4' C5' -179.04(13)
C3A' C4' C5' C6' -0.1(2)
C4' C5' C6' C7' -0.9(2)
C5' C6' C7' C7A' 0.8(2)
C6' C7' C7A' C3A' 0.39(19)
C6' C7' C7A' C1' -177.16(12)
C4' C3A' C7A' C7' -1.40(19)
C3' C3A' C7A' C7' 178.80(11)
C4' C3A' C7A' C1' 176.60(12)
C3' C3A' C7A' C1' -3.20(14)
N2' C1' C7A' C7' -175.35(12)
C21' C1' C7A' C7' -57.77(17)
C8' C1' C7A' C7' 70.79(16)
N2' C1' C7A' C3A' 6.89(12)
C21' C1' C7A' C3A' 124.46(11)
C8' C1' C7A' C3A' -106.98(11)
N2' C1' C8' C9' 167.27(10)
C7A' C1' C8' C9' -83.19(12)
C21' C1' C8' C9' 46.17(14)
N2' C1' C8' C11' -70.68(12)
C7A' C1' C8' C11' 38.86(13)
C21' C1' C8' C11' 168.22(10)
C10' O3' C9' O2' 0.41(19)
C10' O3' C9' C8' -179.54(11)
C11' C8' C9' O2' -90.16(15)
C1' C8' C9' O2' 32.68(18)
C11' C8' C9' O3' 89.80(12)
C1' C8' C9' O3' -147.37(11)
C12' O5' C11' O4' 3.7(2)
C12' O5' C11' C8' -174.21(14)
C9' C8' C11' O4' 26.30(18)
C1' C8' C11' O4' -99.33(15)
C9' C8' C11' O5' -155.74(11)
C1' C8' C11' O5' 78.62(13)
N2' C1' C21' C26' -92.25(14)
C7A' C1' C21' C26' 155.33(11)
C8' C1' C21' C26' 27.69(16)
N2' C1' C21' C22' 84.07(14)
C7A' C1' C21' C22' -28.34(16)
C8' C1' C21' C22' -155.98(11)
C26' C21' C22' C23' -1.3(2)
C1' C21' C22' C23' -177.72(12)
C21' C22' C23' C24' 1.2(2)
C22' C23' C24' C25' -0.2(2)
C23' C24' C25' C26' -0.7(2)
C24' C25' C26' C21' 0.5(2)
C22' C21' C26' C25' 0.41(19)
C1' C21' C26' C25' 176.78(12)
